data_7102532
loop_
_publ_author_name
'Richardson, Christopher'
'Reed, Christopher A'

_publ_section_title
;
 Exploration of the pentacyano-cyclo-pentadienide ion, C(5)(CN)(5)(-),
 as a weakly coordinating anion and potential superacid conjugate base.
 Silylation and protonation.
;
_journal_issue 6
_journal_name_full 'Chemical communications (Cambridge, England)'
_journal_page_first 706
_journal_page_last 707
_journal_paper_doi 10.1039/b316122f
_journal_year 2004
_chemical_formula_sum 'C16 H15 N5 Si'
_chemical_formula_weight 305.42
_chemical_name_systematic
;
?
;
_space_group_IT_number 43
_symmetry_cell_setting orthorhombic
_symmetry_space_group_name_Hall 'F 2 -2d'
_symmetry_space_group_name_H-M 'F d d 2'
_atom_sites_solution_hydrogens geom
_atom_sites_solution_primary direct
_atom_sites_solution_secondary difmap
_audit_creation_method SHELXL-97
_cell_angle_alpha 90.00
_cell_angle_beta 90.00
_cell_angle_gamma 90.00
_cell_formula_units_Z 16
_cell_length_a 23.680(4)
_cell_length_b 14.653(2)
_cell_length_c 20.072(3)
_cell_measurement_temperature 223(2)
_cell_volume 6964.6(18)
_computing_cell_refinement 'Bruker SMART'
_computing_data_collection 'Bruker SMART'
_computing_data_reduction 'Bruker SAINT'
_computing_molecular_graphics 'Bruker SHELXTL'
_computing_publication_material 'Bruker SHELXTL'
_computing_structure_refinement 'SHELXL-97 (Sheldrick, 1997)'
_computing_structure_solution 'SHELXS-97 (Sheldrick, 1990)'
_diffrn_ambient_temperature 223(2)
_diffrn_measured_fraction_theta_full 0.999
_diffrn_measured_fraction_theta_max 0.999
_diffrn_measurement_device_type 'CCD area detector'
_diffrn_measurement_method 'phi and omega scans'
_diffrn_radiation_monochromator graphite
_diffrn_radiation_source 'Normal-focus sealed tube'
_diffrn_radiation_type MoK\a
_diffrn_radiation_wavelength 0.71073
_diffrn_reflns_av_R_equivalents 0.0265
_diffrn_reflns_av_sigmaI/netI 0.0261
_diffrn_reflns_limit_h_max 28
_diffrn_reflns_limit_h_min -29
_diffrn_reflns_limit_k_max 18
_diffrn_reflns_limit_k_min -17
_diffrn_reflns_limit_l_max 12
_diffrn_reflns_limit_l_min -25
_diffrn_reflns_number 9993
_diffrn_reflns_theta_full 26.37
_diffrn_reflns_theta_max 26.37
_diffrn_reflns_theta_min 1.92
_exptl_absorpt_coefficient_mu 0.138
_exptl_absorpt_correction_T_max 0.9850
_exptl_absorpt_correction_T_min 0.9455
_exptl_absorpt_correction_type SADABS
_exptl_crystal_colour colorless
_exptl_crystal_density_diffrn 1.165
_exptl_crystal_density_meas 0
_exptl_crystal_density_method 'not measured'
_exptl_crystal_description 'Frag. prism'
_exptl_crystal_F_000 2560
_exptl_crystal_size_max 0.41
_exptl_crystal_size_mid 0.34
_exptl_crystal_size_min 0.11
_refine_diff_density_max 0.352
_refine_diff_density_min -0.183
_refine_diff_density_rms 0.051
_refine_ls_abs_structure_details 'Flack H D (1983), Acta Cryst. A39, 876-881'
_refine_ls_abs_structure_Flack 0.01(19)
_refine_ls_extinction_method none
_refine_ls_goodness_of_fit_ref 1.044
_refine_ls_hydrogen_treatment mixed
_refine_ls_matrix_type full
_refine_ls_number_parameters 202
_refine_ls_number_reflns 2822
_refine_ls_number_restraints 1
_refine_ls_restrained_S_all 1.044
_refine_ls_R_factor_all 0.0547
_refine_ls_R_factor_gt 0.0452
_refine_ls_shift/su_max 0.000
_refine_ls_shift/su_mean 0.000
_refine_ls_structure_factor_coef Fsqd
_refine_ls_weighting_details 'calc w=1/[\s^2^(Fo^2^)+(0.0808P)^2^+4.8998P] where P=(Fo^2^+2Fc^2^)/3'
_refine_ls_weighting_scheme calc
_refine_ls_wR_factor_gt 0.1170
_refine_ls_wR_factor_ref 0.1288
_reflns_number_gt 2444
_reflns_number_total 2822
_reflns_threshold_expression >2sigma(I)
_cod_data_source_file b316122f.txt
_cod_data_source_block cr14fdd2
_cod_depositor_comments
;
The following automatic conversions were performed:
'_symmetry_cell_setting' value 'Orthorhombic' changed to 'orthorhombic'
according to '/home/saulius/struct/CIF-dictionaries/cif_core.dic'
dictionary named 'cif_core.dic' version 2.4.1 from 2010-06-29.

Automatic conversion script
Id: cif_fix_enum 1527 2010-12-29 10:47:43Z saulius 
;
_cod_original_sg_symbol_H-M Fdd2
_cod_database_code 7102532

loop_
_symmetry_equiv_pos_as_xyz
'x, y, z'
'-x, -y, z'
'x+1/4, -y+1/4, z+1/4'
'-x+1/4, y+1/4, z+1/4'
'x, y+1/2, z+1/2'
'-x, -y+1/2, z+1/2'
'x+1/4, -y+3/4, z+3/4'
'-x+1/4, y+3/4, z+3/4'
'x+1/2, y, z+1/2'
'-x+1/2, -y, z+1/2'
'x+3/4, -y+1/4, z+3/4'
'-x+3/4, y+1/4, z+3/4'
'x+1/2, y+1/2, z'
'-x+1/2, -y+1/2, z'
'x+3/4, -y+3/4, z+1/4'
'-x+3/4, y+3/4, z+1/4'

loop_
_atom_site_label
_atom_site_type_symbol
_atom_site_fract_x
_atom_site_fract_y
_atom_site_fract_z
_atom_site_U_iso_or_equiv
_atom_site_adp_type
_atom_site_occupancy
_atom_site_symmetry_multiplicity
_atom_site_calc_flag
_atom_site_refinement_flags
C1 C 0.07397(10) 0.09893(17) 0.49937(15) 0.0403(5) Uani 1 1 d .
C2 C 0.07115(10) 0.00214(17) 0.50188(15) 0.0402(5) Uani 1 1 d .
C3 C 0.07188(9) -0.02345(18) 0.56904(17) 0.0416(6) Uani 1 1 d .
C4 C 0.07464(11) 0.05575(19) 0.60830(16) 0.0443(6) Uani 1 1 d .
C5 C 0.07592(10) 0.13195(18) 0.56580(16) 0.0430(6) Uani 1 1 d .
C6 C 0.07231(10) 0.15309(18) 0.44209(15) 0.0422(6) Uani 1 1 d .
C7 C 0.06303(10) -0.05650(19) 0.44651(16) 0.0447(6) Uani 1 1 d .
C8 C 0.06832(12) -0.1142(2) 0.59467(17) 0.0527(7) Uani 1 1 d .
C9 C 0.07411(13) 0.0585(2) 0.67941(19) 0.0578(8) Uani 1 1 d .
C10 C 0.07865(13) 0.2253(2) 0.58534(17) 0.0541(7) Uani 1 1 d .
N1 N 0.07012(10) 0.19799(15) 0.39556(13) 0.0463(6) Uani 1 1 d .
N2 N 0.05476(12) -0.1035(2) 0.40207(17) 0.0633(7) Uani 1 1 d .
N3 N 0.06567(14) -0.1855(2) 0.6167(2) 0.0770(10) Uani 1 1 d .
N4 N 0.07294(15) 0.0585(3) 0.73630(18) 0.0860(11) Uani 1 1 d .
N5 N 0.08180(15) 0.3002(2) 0.6006(2) 0.0771(9) Uani 1 1 d .
Si1 Si 0.06015(4) 0.27350(6) 0.32308(5) 0.0534(2) Uani 1 1 d .
C11 C 0.0347(2) 0.3795(3) 0.3647(3) 0.0892(13) Uani 1 1 d .
H11A H 0.0642 0.4014 0.3950 0.107 Uiso 1 1 calc R
H11B H 0.0288 0.4265 0.3307 0.107 Uiso 1 1 calc R
C12 C -0.0191(3) 0.3682(4) 0.4037(3) 0.118(2) Uani 1 1 d .
H12A H -0.0335 0.4278 0.4161 0.177 Uiso 1 1 calc R
H12B H -0.0116 0.3328 0.4435 0.177 Uiso 1 1 calc R
H12C H -0.0468 0.3368 0.3765 0.177 Uiso 1 1 calc R
C13 C 0.13096(19) 0.2814(3) 0.2853(2) 0.0842(12) Uani 1 1 d .
H13A H 0.1411 0.2210 0.2681 0.101 Uiso 1 1 calc R
H13B H 0.1288 0.3229 0.2471 0.101 Uiso 1 1 calc R
C14 C 0.17704(19) 0.3129(4) 0.3293(4) 0.1044(17) Uani 1 1 d .
H14A H 0.2113 0.3208 0.3034 0.157 Uiso 1 1 calc R
H14C H 0.1835 0.2680 0.3640 0.157 Uiso 1 1 calc R
H14D H 0.1666 0.3706 0.3495 0.157 Uiso 1 1 calc R
C15 C 0.0061(2) 0.2160(3) 0.2717(2) 0.0918(13) Uani 1 1 d .
H15A H -0.0293 0.2153 0.2968 0.110 Uiso 1 1 calc R
H15B H -0.0002 0.2530 0.2317 0.110 Uiso 1 1 calc R
C16 C 0.0183(4) 0.1233(4) 0.2507(3) 0.147(3) Uani 1 1 d .
H16B H -0.0077 0.1057 0.2156 0.220 Uiso 1 1 calc R
H16C H 0.0141 0.0823 0.2883 0.220 Uiso 1 1 calc R
H16D H 0.0567 0.1199 0.2340 0.220 Uiso 1 1 calc R

loop_
_atom_site_aniso_label
_atom_site_aniso_U_11
_atom_site_aniso_U_22
_atom_site_aniso_U_33
_atom_site_aniso_U_23
_atom_site_aniso_U_13
_atom_site_aniso_U_12
C1 0.0417(12) 0.0417(12) 0.0375(14) 0.0043(12) -0.0024(10) -0.0031(9)
C2 0.0407(12) 0.0389(12) 0.0411(14) 0.0050(11) -0.0028(11) -0.0012(10)
C3 0.0395(11) 0.0419(12) 0.0433(15) 0.0092(12) -0.0037(13) -0.0031(10)
C4 0.0444(13) 0.0495(14) 0.0390(16) 0.0055(12) -0.0021(11) -0.0081(11)
C5 0.0459(12) 0.0446(13) 0.0384(14) 0.0039(12) -0.0034(12) -0.0076(10)
C6 0.0435(12) 0.0392(12) 0.0440(16) 0.0018(12) -0.0002(11) 0.0006(10)
C7 0.0417(12) 0.0448(14) 0.0476(18) 0.0028(13) 0.0029(12) 0.0021(10)
C8 0.0545(15) 0.0505(16) 0.0531(19) 0.0127(14) -0.0008(13) -0.0043(12)
C9 0.0614(17) 0.0676(19) 0.044(2) 0.0070(15) -0.0022(14) -0.0149(14)
C10 0.0622(16) 0.0490(16) 0.0512(19) 0.0035(13) -0.0058(14) -0.0100(12)
N1 0.0614(14) 0.0419(12) 0.0354(13) 0.0092(11) 0.0026(10) 0.0030(9)
N2 0.0616(15) 0.0660(16) 0.0624(19) -0.0195(15) 0.0016(13) -0.0034(12)
N3 0.090(2) 0.0565(17) 0.085(3) 0.0287(18) 0.0036(17) -0.0081(14)
N4 0.103(3) 0.113(3) 0.0421(19) 0.0059(18) 0.0004(16) -0.026(2)
N5 0.092(2) 0.0522(16) 0.087(3) -0.0098(15) -0.0064(18) -0.0122(14)
Si1 0.0682(5) 0.0521(4) 0.0399(4) 0.0138(4) 0.0019(4) 0.0020(4)
C11 0.124(4) 0.063(2) 0.081(3) 0.014(2) 0.014(3) 0.028(2)
C12 0.138(4) 0.105(4) 0.111(5) 0.015(3) 0.049(4) 0.044(3)
C13 0.083(3) 0.107(3) 0.062(3) 0.021(2) 0.0126(19) 0.001(2)
C14 0.082(3) 0.124(4) 0.107(5) 0.015(4) -0.002(3) -0.021(2)
C15 0.118(4) 0.096(3) 0.061(2) 0.021(2) -0.013(2) -0.015(3)
C16 0.230(8) 0.128(5) 0.083(4) -0.028(4) 0.003(5) -0.054(5)

loop_
_atom_type_symbol
_atom_type_description
_atom_type_scat_dispersion_real
_atom_type_scat_dispersion_imag
_atom_type_scat_source
C C 0.0033 0.0016 'International Tables Vol C Tables 4.2.6.8 and 6.1.1.4'
H H 0.0000 0.0000 'International Tables Vol C Tables 4.2.6.8 and 6.1.1.4'
N N 0.0061 0.0033 'International Tables Vol C Tables 4.2.6.8 and 6.1.1.4'
Si Si 0.0817 0.0704 'International Tables Vol C Tables 4.2.6.8 and 6.1.1.4'

loop_
_geom_angle_atom_site_label_1
_geom_angle_atom_site_label_2
_geom_angle_atom_site_label_3
_geom_angle
C6 C1 C5 125.5(2)
C6 C1 C2 126.5(3)
C5 C1 C2 108.0(2)
C3 C2 C7 126.5(2)
C3 C2 C1 107.5(3)
C7 C2 C1 125.7(3)
C2 C3 C4 108.6(2)
C2 C3 C8 126.6(3)
C4 C3 C8 124.7(3)
C3 C4 C5 108.5(3)
C3 C4 C9 125.7(3)
C5 C4 C9 125.8(3)
C4 C5 C1 107.4(2)
C4 C5 C10 126.6(3)
C1 C5 C10 126.0(3)
N1 C6 C1 178.9(3)
N2 C7 C2 177.9(3)
N3 C8 C3 178.2(4)
N4 C9 C4 178.1(4)
N5 C10 C5 178.8(4)
C6 N1 Si1 174.8(2)
N1 Si1 C13 104.22(16)
N1 Si1 C15 104.83(16)
C13 Si1 C15 115.4(2)
N1 Si1 C11 100.80(17)
C13 Si1 C11 115.3(2)
C15 Si1 C11 114.0(3)
C12 C11 Si1 114.6(4)
C14 C13 Si1 116.4(4)
C16 C15 Si1 116.9(5)

loop_
_geom_bond_atom_site_label_1
_geom_bond_atom_site_label_2
_geom_bond_distance
C1 C6 1.398(4)
C1 C5 1.419(4)
C1 C2 1.421(4)
C2 C3 1.399(4)
C2 C7 1.418(4)
C3 C4 1.404(4)
C3 C8 1.428(4)
C4 C5 1.406(4)
C4 C9 1.428(5)
C5 C10 1.425(4)
C6 N1 1.144(4)
C7 N2 1.144(4)
C8 N3 1.137(4)
C9 N4 1.142(5)
C10 N5 1.141(4)
N1 Si1 1.843(2)
Si1 C13 1.844(4)
Si1 C15 1.847(5)
Si1 C11 1.864(4)
C11 C12 1.502(7)
C13 C14 1.478(7)
C15 C16 1.451(8)

loop_
_geom_torsion_atom_site_label_1
_geom_torsion_atom_site_label_2
_geom_torsion_atom_site_label_3
_geom_torsion_atom_site_label_4
_geom_torsion
C6 C1 C2 C3 -177.6(2)
C5 C1 C2 C3 -0.5(3)
C6 C1 C2 C7 -3.7(4)
C5 C1 C2 C7 173.4(2)
C7 C2 C3 C4 -173.4(2)
C1 C2 C3 C4 0.5(3)
C7 C2 C3 C8 4.5(4)
C1 C2 C3 C8 178.3(2)
C2 C3 C4 C5 -0.2(3)
C8 C3 C4 C5 -178.1(2)
C2 C3 C4 C9 177.6(3)
C8 C3 C4 C9 -0.3(4)
C3 C4 C5 C1 -0.1(3)
C9 C4 C5 C1 -177.9(3)
C3 C4 C5 C10 179.9(3)
C9 C4 C5 C10 2.1(4)
C6 C1 C5 C4 177.5(2)
C2 C1 C5 C4 0.4(3)
C6 C1 C5 C10 -2.5(4)
C2 C1 C5 C10 -179.6(3)
C5 C1 C6 N1 -62(18)
C2 C1 C6 N1 115(17)
C3 C2 C7 N2 87(9)
C1 C2 C7 N2 -86(9)
C2 C3 C8 N3 176(100)
C4 C3 C8 N3 -6(10)
C3 C4 C9 N4 -24(13)
C5 C4 C9 N4 153(13)
C4 C5 C10 N5 108(20)
C1 C5 C10 N5 -72(20)
C1 C6 N1 Si1 -6(20)
C6 N1 Si1 C13 168(3)
C6 N1 Si1 C15 -70(3)
C6 N1 Si1 C11 48(3)
N1 Si1 C11 C12 -60.1(4)
C13 Si1 C11 C12 -171.6(4)
C15 Si1 C11 C12 51.6(5)
N1 Si1 C13 C14 -55.8(4)
C15 Si1 C13 C14 -170.2(4)
C11 Si1 C13 C14 53.7(5)
N1 Si1 C15 C16 -56.7(5)
C13 Si1 C15 C16 57.3(5)
C11 Si1 C15 C16 -165.9(4)

loop_
_cod_related_entry_id
_cod_related_entry_database
_cod_related_entry_code
1 ChemSpider 21150673
